data_7044561
loop_
_publ_author_name
'Molaee, Hajar'
'Nabavizadeh, S. Masoud'
'Jamshidi, Mahboubeh'
'Vilsmeier, Max'
'Pfitzner, Arno'
'Samandar Sangari, Mozhgan'

_publ_section_title
;
 Phosphorescent heterobimetallic complexes involving platinum(IV) and
 rhenium(VII) centers connected by an unsupported \m-oxido bridge
;
_journal_name_full 'Dalton Trans.'
_journal_paper_doi 10.1039/C7DT03126B
_journal_year 2017
_chemical_formula_moiety 'C28 H27 N O4 P Pt Re'
_chemical_formula_sum 'C28 H27 N O4 P Pt Re'
_chemical_formula_weight 853.76
_space_group_crystal_system monoclinic
_space_group_IT_number 14
_space_group_name_Hall '-P 2ybc'
_space_group_name_H-M_alt 'P 1 21/c 1'
_symmetry_space_group_name_Hall '-P 2ybc'
_symmetry_space_group_name_H-M 'P 1 21/c 1'
_atom_sites_solution_hydrogens geom
_atom_sites_solution_primary dual
_audit_creation_date 2016-09-06
_audit_creation_method
;
Olex2 1.2-alpha
(compiled 2016.08.25 svn.r3337 for OlexSys, GUI svn.r5221)
;
_audit_update_record
;
2017-04-25 deposited with the CCDC.
2017-10-26 downloaded from the CCDC.
;
_cell_angle_alpha 90
_cell_angle_beta 98.8060(10)
_cell_angle_gamma 90
_cell_formula_units_Z 8
_cell_length_a 18.6078(2)
_cell_length_b 18.5904(2)
_cell_length_c 15.4791(2)
_cell_measurement_reflns_used 38635
_cell_measurement_temperature 123.01(10)
_cell_measurement_theta_max 73.4230
_cell_measurement_theta_min 3.7230
_cell_volume 5291.51(11)
_computing_cell_refinement 'CrysAlisPro 1.171.38.37b (Rigaku OD, 2015)'
_computing_data_collection 'CrysAlisPro 1.171.38.37b (Rigaku OD, 2015)'
_computing_data_reduction 'CrysAlisPro 1.171.38.37b (Rigaku OD, 2015)'
_computing_molecular_graphics 'Olex2 (Dolomanov et al., 2009)'
_computing_publication_material 'Olex2 (Dolomanov et al., 2009)'
_computing_structure_refinement 'ShelXL (Sheldrick, 2015)'
_computing_structure_solution 'ShelXT (Sheldrick, 2015)'
_diffrn_ambient_environment N~2~
_diffrn_ambient_temperature 123.01(10)
_diffrn_detector 'CCD plate'
_diffrn_detector_area_resol_mean 5.1773
_diffrn_detector_type Atlas
_diffrn_measured_fraction_theta_full 1.000
_diffrn_measured_fraction_theta_max 1.000
_diffrn_measurement_details
;
List of Runs (angles in degrees, time in seconds):

  # Type    Start    End  Width  t~exp~   \w     \q     \k     \f   Frames
#--------------------------------------------------------------------------
  1  \w   -114.00 -13.00   1.00    2.50    --  -41.23 -57.00 120.00  101
  2  \w   -116.00 -17.00   1.00    2.50    --  -41.23 -37.00-150.00   99
  3  \w    -31.00  69.00   1.00    2.50    --   41.23 -57.00  90.00  100
  4  \w     17.00 116.00   1.00    2.50    --   41.23  37.00  30.00   99
  5  \w     24.00 109.00   1.00   10.00    --  106.46 -94.00 120.00   85
  6  \w     77.00 158.00   1.00   10.00    --  106.46  61.00 150.00   81
  7  \w     33.00 121.00   1.00   10.00    --  106.46-125.00  30.00   88
  8  \w     77.00 158.00   1.00   10.00    --  106.46  61.00-150.00   81
  9  \w     74.00 158.00   1.00   10.00    --  106.46  77.00  90.00   84
 10  \w     74.00 158.00   1.00   10.00    --  106.46  77.00 150.00   84
 11  \w     74.00 158.00   1.00   10.00    --  106.46  77.00 120.00   84
 12  \w     73.00 158.00   1.00   10.00    --  106.46 125.00  30.00   85
 13  \w     81.00 158.00   1.00   10.00    --  106.46  45.00 -60.00   77
 14  \w     74.00 158.00   1.00   10.00    --  106.46  77.00   0.00   84
 15  \w     30.00  69.00   1.00   10.00    --  106.46 -30.00   0.00   39
 16  \w     77.00 158.00   1.00   10.00    --  106.46  61.00-180.00   81
 17  \w     73.00 158.00   1.00   10.00    --  106.46 125.00 -90.00   85
 18  \w     30.00  69.00   1.00   10.00    --  106.46 -30.00 150.00   39
 19  \w     74.00 158.00   1.00   10.00    --  106.46  77.00-180.00   84
 20  \w   -117.00  -9.00   1.00    2.50    --  -41.23 -77.00  60.00  108
 21  \w    -66.00  33.00   1.00    2.50    --  -41.23  37.00 -90.00   99
 22  \w      9.00 117.00   1.00    2.50    --   41.23  77.00 -90.00  108
 23  \w      2.00  97.00   1.00    2.50    --   41.23-125.00   0.00   95
 24  \w     74.00 151.00   1.00   10.00    --  106.46  77.00-120.00   77
;
_diffrn_measurement_device 'four-circle diffractometer'
_diffrn_measurement_device_type 'SuperNova, Single source at offset, Atlas'
_diffrn_measurement_method '\w scans'
_diffrn_orient_matrix_type 'CrysAlisPro convention (1999,Acta A55,543-557)'
_diffrn_orient_matrix_UB_11 -0.0489631000
_diffrn_orient_matrix_UB_12 0.0452081000
_diffrn_orient_matrix_UB_13 0.0507959000
_diffrn_orient_matrix_UB_21 -0.0622642000
_diffrn_orient_matrix_UB_22 -0.0051335000
_diffrn_orient_matrix_UB_23 -0.0777517000
_diffrn_orient_matrix_UB_31 -0.0271988000
_diffrn_orient_matrix_UB_32 -0.0692968000
_diffrn_orient_matrix_UB_33 0.0389723000
_diffrn_radiation_monochromator mirror
_diffrn_radiation_probe x-ray
_diffrn_radiation_type CuK\a
_diffrn_radiation_wavelength 1.54184
_diffrn_reflns_av_R_equivalents 0.0306
_diffrn_reflns_av_unetI/netI 0.0168
_diffrn_reflns_Laue_measured_fraction_full 1.000
_diffrn_reflns_Laue_measured_fraction_max 1.000
_diffrn_reflns_limit_h_max 21
_diffrn_reflns_limit_h_min -22
_diffrn_reflns_limit_k_max 22
_diffrn_reflns_limit_k_min -22
_diffrn_reflns_limit_l_max 18
_diffrn_reflns_limit_l_min -18
_diffrn_reflns_number 59733
_diffrn_reflns_point_group_measured_fraction_full 1.000
_diffrn_reflns_point_group_measured_fraction_max 1.000
_diffrn_reflns_theta_full 67.080
_diffrn_reflns_theta_max 67.080
_diffrn_reflns_theta_min 3.381
_diffrn_source 'micro-focus sealed X-ray tube'
_diffrn_source_type 'SuperNova (Cu) X-ray Source'
_exptl_absorpt_coefficient_mu 19.413
_exptl_absorpt_correction_T_max 0.470
_exptl_absorpt_correction_T_min 0.284
_exptl_absorpt_correction_type gaussian
_exptl_absorpt_process_details
;
CrysAlisPro 1.171.38.37b (Rigaku Oxford Diffraction, 2015)
Numerical absorption correction based on gaussian integration over
            a multifaceted crystal model
Empirical absorption correction using spherical harmonics,
 implemented in SCALE3 ABSPACK scaling algorithm.
;
_exptl_crystal_colour 'clear yellowish colourless'
_exptl_crystal_colour_lustre clear
_exptl_crystal_colour_modifier yellowish
_exptl_crystal_colour_primary colourless
_exptl_crystal_density_diffrn 2.143
_exptl_crystal_description block
_exptl_crystal_F_000 3216
_exptl_crystal_size_max 0.094
_exptl_crystal_size_mid 0.078
_exptl_crystal_size_min 0.067
_refine_diff_density_max 0.483
_refine_diff_density_min -0.782
_refine_diff_density_rms 0.080
_refine_ls_extinction_method none
_refine_ls_goodness_of_fit_ref 1.079
_refine_ls_hydrogen_treatment constr
_refine_ls_matrix_type full
_refine_ls_number_parameters 655
_refine_ls_number_reflns 9445
_refine_ls_number_restraints 0
_refine_ls_restrained_S_all 1.079
_refine_ls_R_factor_all 0.0192
_refine_ls_R_factor_gt 0.0175
_refine_ls_shift/su_max 0.004
_refine_ls_shift/su_mean 0.000
_refine_ls_structure_factor_coef Fsqd
_refine_ls_weighting_details 'w=1/[\s^2^(Fo^2^)+(0.0168P)^2^+6.1759P] where P=(Fo^2^+2Fc^2^)/3'
_refine_ls_weighting_scheme calc
_refine_ls_wR_factor_gt 0.0397
_refine_ls_wR_factor_ref 0.0404
_reflns_Friedel_coverage 0.000
_reflns_number_gt 9004
_reflns_number_total 9445
_reflns_threshold_expression 'I > 2\s(I)'
_cod_data_source_file c7dt03126b2.cif
_cod_data_source_block 1_mp_c
_cod_database_code 7044561
_chemical_oxdiff_formula 'C28 H27 N O4 P Pt Re'
_shelx_space_group_comment
;
The symmetry employed for this shelxl refinement is uniquely defined
by the following loop, which should always be used as a source of
symmetry information in preference to the above space-group names.
They are only intended as comments.
;
_reflns_odcompleteness_completeness 99.95
_reflns_odcompleteness_iscentric 1
_reflns_odcompleteness_theta 66.97
_olex2_refinement_description
;
1. Fixed Uiso
 At 1.2 times of:
  All C(H) groups
 At 1.5 times of:
  All C(H,H,H) groups
2.a Aromatic/amide H refined with riding coordinates:
 C45(H45), C33(H33), C50(H50), C15(H15), C16(H16), C52(H52), C37(H37),
 C44(H44), C36(H36), C22(H22), C13(H13), C14(H14), C11(H11), C46(H46), C49(H49),
  C43(H43), C53(H53), C35(H35), C39(H39), C17(H17), C12(H12), C34(H34),
 C01K(H01K), C28(H28), C21(H21), C27(H27), C7(H7), C5(H5), C42(H42), C18(H18),
 C41(H41), C9(H9), C26(H26), C8(H8), C40(H40), C6(H6)
2.b Idealised Me refined as rotating group:
 C30(H30A,H30B,H30C), C31(H31A,H31B,H31C), C1(H1A,H1B,H1C), C3(H3A,H3B,H3C),
 C29(H29A,H29B,H29C), C2(H2A,H2B,H2C)
;
_shelx_shelxl_version_number 2014/7
_olex2_submission_special_instructions 'No special instructions were received'
_oxdiff_exptl_absorpt_empirical_details
;
Empirical correction (ABSPACK) includes:
- Absorption correction using spherical harmonics
- Frame scaling
;
_oxdiff_exptl_absorpt_empirical_full_max 1.232
_oxdiff_exptl_absorpt_empirical_full_min 0.858

loop_
_space_group_symop_operation_xyz
'x, y, z'
'-x, y+1/2, -z+1/2'
'-x, -y, -z'
'x, -y-1/2, z-1/2'

loop_
_atom_site_label
_atom_site_type_symbol
_atom_site_fract_x
_atom_site_fract_y
_atom_site_fract_z
_atom_site_U_iso_or_equiv
_atom_site_adp_type
_atom_site_occupancy
_atom_site_site_symmetry_order
_atom_site_calc_flag
_atom_site_refinement_flags_posn
Pt2 Pt 0.58743(2) 0.87569(2) 0.75971(2) 0.01629(3) Uani 1 1 d .
Pt1 Pt 0.07339(2) 0.60729(2) 0.26013(2) 0.02002(4) Uani 1 1 d .
Re2 Re 0.51408(2) 0.86782(2) 0.52072(2) 0.02125(4) Uani 1 1 d .
Re1 Re -0.00614(2) 0.62152(2) 0.46869(2) 0.02461(4) Uani 1 1 d .
P2 P 0.71494(4) 0.89395(4) 0.75896(5) 0.01885(14) Uani 1 1 d .
P1 P 0.19269(4) 0.56507(4) 0.31980(5) 0.02138(15) Uani 1 1 d .
O5 O 0.56615(11) 0.89586(12) 0.61931(13) 0.0239(4) Uani 1 1 d .
N1 N 0.04547(13) 0.49759(13) 0.22860(17) 0.0215(5) Uani 1 1 d .
N2 N 0.56603(13) 0.98611(13) 0.78663(16) 0.0196(5) Uani 1 1 d .
O1 O 0.04885(12) 0.59649(13) 0.39192(15) 0.0306(5) Uani 1 1 d .
O6 O 0.44476(14) 0.92725(17) 0.48837(17) 0.0473(7) Uani 1 1 d .
C54 C 0.60336(15) 0.86992(16) 0.88986(19) 0.0195(6) Uani 1 1 d .
O7 O 0.47846(15) 0.78440(15) 0.53415(17) 0.0449(7) Uani 1 1 d .
C55 C 0.59564(14) 0.93755(16) 0.92906(19) 0.0195(6) Uani 1 1 d .
O3 O -0.05378(14) 0.69841(14) 0.43516(18) 0.0389(6) Uani 1 1 d .
C51 C 0.60493(15) 0.94593(18) 1.02057(19) 0.0228(6) Uani 1 1 d .
C45 C 0.52977(18) 1.10784(19) 0.7620(2) 0.0319(7) Uani 1 1 d .
H45 H 0.5139 1.1443 0.7225 0.038 Uiso 1 1 calc R
C48 C 0.57522(15) 0.99824(17) 0.87424(19) 0.0202(6) Uani 1 1 d .
C30 C 0.59981(17) 0.76656(16) 0.7430(2) 0.0246(6) Uani 1 1 d .
H30A H 0.5822 0.7539 0.6834 0.037 Uiso 1 1 calc GR
H30B H 0.5727 0.7408 0.7810 0.037 Uiso 1 1 calc GR
H30C H 0.6503 0.7541 0.7567 0.037 Uiso 1 1 calc GR
C33 C 0.79752(18) 1.02170(19) 0.7874(2) 0.0297(7) Uani 1 1 d .
H33 H 0.8260 0.9981 0.8334 0.036 Uiso 1 1 calc R
O4 O -0.06796(14) 0.55441(16) 0.4791(2) 0.0522(8) Uani 1 1 d .
C31 C 0.76919(18) 0.8709(2) 0.8632(2) 0.0303(7) Uani 1 1 d .
H31A H 0.7592 0.9044 0.9070 0.045 Uiso 1 1 calc GR
H31B H 0.8199 0.8731 0.8578 0.045 Uiso 1 1 calc GR
H31C H 0.7572 0.8232 0.8797 0.045 Uiso 1 1 calc GR
C50 C 0.59302(16) 1.01603(19) 1.0553(2) 0.0265(7) Uani 1 1 d .
H50 H 0.5995 1.0224 1.1156 0.032 Uiso 1 1 calc R
O2 O 0.04775(16) 0.63678(17) 0.56736(17) 0.0479(7) Uani 1 1 d .
C15 C 0.27519(18) 0.46891(19) 0.2351(2) 0.0290(7) Uani 1 1 d .
H15 H 0.2640 0.4346 0.2747 0.035 Uiso 1 1 calc R
C38 C 0.75243(16) 0.83851(17) 0.6794(2) 0.0236(6) Uani 1 1 d .
C20 C 0.06406(15) 0.47988(18) 0.1501(2) 0.0239(6) Uani 1 1 d .
C16 C 0.02030(17) 0.44770(18) 0.2781(2) 0.0287(7) Uani 1 1 d .
H16 H 0.0069 0.4609 0.3313 0.034 Uiso 1 1 calc R
C25 C 0.09151(16) 0.60764(19) 0.1360(2) 0.0278(7) Uani 1 1 d .
C32 C 0.73997(16) 0.98565(16) 0.7364(2) 0.0218(6) Uani 1 1 d .
C1 C -0.03211(17) 0.6435(2) 0.2190(2) 0.0323(8) Uani 1 1 d .
H1A H -0.0648 0.6032 0.2121 0.048 Uiso 1 1 calc GR
H1B H -0.0342 0.6680 0.1641 0.048 Uiso 1 1 calc GR
H1C H -0.0460 0.6759 0.2618 0.048 Uiso 1 1 calc GR
C52 C 0.62261(16) 0.88460(19) 1.0724(2) 0.0263(7) Uani 1 1 d .
H52 H 0.6289 0.8884 1.1330 0.032 Uiso 1 1 calc R
C3 C 0.18813(18) 0.48591(18) 0.3879(2) 0.0302(7) Uani 1 1 d .
H3A H 0.1571 0.4956 0.4307 0.045 Uiso 1 1 calc GR
H3B H 0.2360 0.4741 0.4169 0.045 Uiso 1 1 calc GR
H3C H 0.1688 0.4462 0.3520 0.045 Uiso 1 1 calc GR
C47 C 0.56331(15) 1.06635(17) 0.9092(2) 0.0233(6) Uani 1 1 d .
C37 C 0.69805(17) 1.02243(17) 0.6678(2) 0.0241(6) Uani 1 1 d .
H37 H 0.6594 0.9992 0.6339 0.029 Uiso 1 1 calc R
C44 C 0.54259(17) 1.03934(17) 0.7318(2) 0.0257(7) Uani 1 1 d .
H44 H 0.5346 1.0304 0.6720 0.031 Uiso 1 1 calc R
C36 C 0.71363(18) 1.09339(18) 0.6500(2) 0.0308(7) Uani 1 1 d .
H36 H 0.6859 1.1172 0.6036 0.037 Uiso 1 1 calc R
C22 C 0.10016(18) 0.4483(2) -0.0126(2) 0.0372(9) Uani 1 1 d .
H22 H 0.1132 0.4374 -0.0668 0.045 Uiso 1 1 calc R
C13 C 0.3323(2) 0.4997(2) 0.1114(2) 0.0376(8) Uani 1 1 d .
H13 H 0.3601 0.4867 0.0687 0.045 Uiso 1 1 calc R
C14 C 0.3168(2) 0.4497(2) 0.1717(2) 0.0365(8) Uani 1 1 d .
H14 H 0.3343 0.4029 0.1698 0.044 Uiso 1 1 calc R
C10 C 0.25004(15) 0.53912(17) 0.2401(2) 0.0225(6) Uani 1 1 d .
C11 C 0.26540(17) 0.58882(18) 0.1777(2) 0.0279(7) Uani 1 1 d .
H11 H 0.2477 0.6355 0.1787 0.033 Uiso 1 1 calc R
C46 C 0.54051(17) 1.12173(18) 0.8500(2) 0.0290(7) Uani 1 1 d .
H46 H 0.5327 1.1677 0.8703 0.035 Uiso 1 1 calc R
C24 C 0.08721(16) 0.53718(19) 0.1008(2) 0.0259(7) Uani 1 1 d .
C49 C 0.57268(17) 1.07283(18) 1.0029(2) 0.0271(7) Uani 1 1 d .
H49 H 0.5646 1.1170 1.0278 0.033 Uiso 1 1 calc R
C23 C 0.10442(18) 0.5219(2) 0.0168(2) 0.0337(8) Uani 1 1 d .
C43 C 0.79340(18) 0.77739(18) 0.7050(3) 0.0334(8) Uani 1 1 d .
H43 H 0.8023 0.7644 0.7637 0.040 Uiso 1 1 calc R
C19 C 0.05814(17) 0.40850(19) 0.1192(2) 0.0303(7) Uani 1 1 d .
C4 C 0.24289(17) 0.62964(18) 0.3945(2) 0.0279(7) Uani 1 1 d .
C53 C 0.62028(16) 0.81088(17) 0.9427(2) 0.0234(6) Uani 1 1 d .
H53 H 0.6249 0.7658 0.9182 0.028 Uiso 1 1 calc R
C35 C 0.7701(2) 1.12857(18) 0.7008(3) 0.0365(8) Uani 1 1 d .
H35 H 0.7801 1.1763 0.6891 0.044 Uiso 1 1 calc R
C39 C 0.73868(18) 0.85632(18) 0.5909(2) 0.0286(7) Uani 1 1 d .
H39 H 0.7103 0.8963 0.5725 0.034 Uiso 1 1 calc R
C17 C 0.01368(19) 0.37571(19) 0.2512(3) 0.0344(8) Uani 1 1 d .
H17 H -0.0038 0.3414 0.2863 0.041 Uiso 1 1 calc R
C12 C 0.30653(18) 0.5694(2) 0.1146(2) 0.0330(8) Uani 1 1 d .
H12 H 0.3170 0.6032 0.0740 0.040 Uiso 1 1 calc R
C34 C 0.81202(19) 1.09310(19) 0.7690(3) 0.0359(8) Uani 1 1 d .
H34 H 0.8502 1.1171 0.8029 0.043 Uiso 1 1 calc R
C01K C 0.63058(17) 0.81914(19) 1.0344(2) 0.0271(7) Uani 1 1 d .
H01K H 0.6431 0.7793 1.0698 0.032 Uiso 1 1 calc R
C28 C 0.12405(19) 0.5795(2) -0.0321(2) 0.0410(9) Uani 1 1 d .
H28 H 0.1367 0.5712 -0.0871 0.049 Uiso 1 1 calc R
C21 C 0.07798(19) 0.3947(2) 0.0356(2) 0.0359(8) Uani 1 1 d .
H21 H 0.0756 0.3480 0.0140 0.043 Uiso 1 1 calc R
C27 C 0.1249(2) 0.6479(2) -0.0005(3) 0.0433(10) Uani 1 1 d .
H27 H 0.1366 0.6856 -0.0353 0.052 Uiso 1 1 calc R
C7 C 0.3120(2) 0.7307(2) 0.5112(3) 0.0468(11) Uani 1 1 d .
H7 H 0.3358 0.7637 0.5508 0.056 Uiso 1 1 calc R
C5 C 0.2228(2) 0.6378(2) 0.4768(3) 0.0436(9) Uani 1 1 d .
H5 H 0.1860 0.6094 0.4932 0.052 Uiso 1 1 calc R
C42 C 0.82109(19) 0.7356(2) 0.6432(3) 0.0424(10) Uani 1 1 d .
H42 H 0.8482 0.6947 0.6609 0.051 Uiso 1 1 calc R
C29 C 0.47721(16) 0.85343(19) 0.7599(2) 0.0281(7) Uani 1 1 d .
H29A H 0.4589 0.8249 0.7097 0.042 Uiso 1 1 calc GR
H29B H 0.4505 0.8977 0.7581 0.042 Uiso 1 1 calc GR
H29C H 0.4716 0.8275 0.8121 0.042 Uiso 1 1 calc GR
C18 C 0.03317(18) 0.35649(19) 0.1730(2) 0.0338(8) Uani 1 1 d .
H18 H 0.0299 0.3086 0.1552 0.041 Uiso 1 1 calc R
C41 C 0.80875(19) 0.7543(2) 0.5563(3) 0.0429(10) Uani 1 1 d .
H41 H 0.8281 0.7268 0.5153 0.051 Uiso 1 1 calc R
C9 C 0.29667(18) 0.67367(18) 0.3704(2) 0.0312(7) Uani 1 1 d .
H9 H 0.3097 0.6695 0.3150 0.037 Uiso 1 1 calc R
C26 C 0.10842(19) 0.6633(2) 0.0847(2) 0.0362(8) Uani 1 1 d .
H26 H 0.1091 0.7104 0.1051 0.043 Uiso 1 1 calc R
C8 C 0.3311(2) 0.7240(2) 0.4290(3) 0.0391(9) Uani 1 1 d .
H8 H 0.3672 0.7534 0.4127 0.047 Uiso 1 1 calc R
C40 C 0.7673(2) 0.8144(2) 0.5303(3) 0.0377(8) Uani 1 1 d .
H40 H 0.7585 0.8269 0.4714 0.045 Uiso 1 1 calc R
C2 C 0.1032(2) 0.71323(18) 0.2809(3) 0.0377(9) Uani 1 1 d .
H2A H 0.0989 0.7264 0.3398 0.057 Uiso 1 1 calc GR
H2B H 0.0720 0.7432 0.2409 0.057 Uiso 1 1 calc GR
H2C H 0.1527 0.7194 0.2715 0.057 Uiso 1 1 calc GR
C6 C 0.2576(2) 0.6881(3) 0.5345(3) 0.0501(11) Uani 1 1 d .
H6 H 0.2440 0.6932 0.5895 0.060 Uiso 1 1 calc R
O8 O 0.56863(13) 0.86320(13) 0.44101(15) 0.0320(5) Uani 1 1 d .

loop_
_atom_site_aniso_label
_atom_site_aniso_U_11
_atom_site_aniso_U_22
_atom_site_aniso_U_33
_atom_site_aniso_U_23
_atom_site_aniso_U_13
_atom_site_aniso_U_12
Pt2 0.01652(6) 0.01803(6) 0.01447(6) -0.00125(4) 0.00283(4) -0.00155(4)
Pt1 0.01646(6) 0.01758(6) 0.02509(7) -0.00371(5) 0.00022(5) 0.00203(4)
Re2 0.01884(7) 0.02888(8) 0.01545(7) -0.00053(5) 0.00078(5) -0.00361(5)
Re1 0.02077(7) 0.02810(8) 0.02601(8) 0.00105(5) 0.00692(5) 0.00252(5)
P2 0.0165(3) 0.0208(4) 0.0189(3) -0.0002(3) 0.0015(3) -0.0018(3)
P1 0.0166(3) 0.0206(4) 0.0265(4) -0.0004(3) 0.0019(3) 0.0007(3)
O5 0.0268(11) 0.0283(12) 0.0162(10) -0.0003(8) 0.0014(8) -0.0044(9)
N1 0.0184(12) 0.0188(13) 0.0266(13) -0.0062(10) 0.0012(10) -0.0029(10)
N2 0.0187(12) 0.0211(13) 0.0195(12) -0.0008(10) 0.0041(9) 0.0011(10)
O1 0.0264(11) 0.0391(14) 0.0265(12) -0.0038(10) 0.0045(9) 0.0070(10)
O6 0.0368(14) 0.068(2) 0.0352(14) 0.0057(13) -0.0015(11) 0.0205(13)
C54 0.0154(13) 0.0270(16) 0.0169(14) -0.0016(12) 0.0053(11) -0.0012(11)
O7 0.0502(16) 0.0504(17) 0.0321(14) -0.0012(12) 0.0003(12) -0.0278(13)
C55 0.0126(13) 0.0233(15) 0.0224(15) -0.0004(12) 0.0017(11) -0.0006(11)
O3 0.0406(14) 0.0348(14) 0.0455(15) 0.0024(11) 0.0198(12) 0.0107(11)
C51 0.0153(13) 0.0347(18) 0.0184(15) -0.0048(13) 0.0031(11) -0.0017(12)
C45 0.0312(17) 0.0312(19) 0.0344(19) 0.0058(14) 0.0087(14) 0.0112(14)
C48 0.0150(13) 0.0254(16) 0.0207(15) -0.0029(12) 0.0039(11) -0.0015(11)
C30 0.0287(16) 0.0207(16) 0.0258(16) -0.0047(12) 0.0084(13) -0.0051(12)
C33 0.0249(16) 0.0331(18) 0.0309(18) -0.0062(14) 0.0035(13) -0.0052(13)
O4 0.0299(13) 0.0463(17) 0.081(2) 0.0252(15) 0.0091(14) -0.0008(12)
C31 0.0246(16) 0.041(2) 0.0237(16) 0.0042(14) -0.0013(13) -0.0021(14)
C50 0.0207(15) 0.0388(19) 0.0199(15) -0.0081(13) 0.0032(12) -0.0024(13)
O2 0.0501(16) 0.067(2) 0.0260(13) -0.0065(13) 0.0037(12) 0.0066(14)
C15 0.0285(16) 0.0294(18) 0.0283(17) -0.0003(14) 0.0018(13) 0.0037(13)
C38 0.0176(14) 0.0220(16) 0.0323(17) -0.0032(13) 0.0072(12) -0.0032(11)
C20 0.0156(13) 0.0301(17) 0.0250(16) -0.0050(13) -0.0003(12) 0.0037(12)
C16 0.0260(16) 0.0285(18) 0.0314(18) -0.0030(14) 0.0042(13) -0.0068(13)
C25 0.0170(14) 0.0358(19) 0.0303(17) 0.0049(14) 0.0027(12) 0.0028(13)
C32 0.0208(14) 0.0212(15) 0.0250(15) -0.0040(12) 0.0083(12) -0.0035(12)
C1 0.0185(15) 0.040(2) 0.0363(19) -0.0080(15) -0.0041(13) 0.0111(14)
C52 0.0212(15) 0.0406(19) 0.0172(15) 0.0016(13) 0.0030(12) -0.0027(13)
C3 0.0261(16) 0.0286(18) 0.0363(19) 0.0056(14) 0.0059(14) 0.0046(13)
C47 0.0161(14) 0.0240(16) 0.0293(16) -0.0050(13) 0.0019(12) -0.0004(11)
C37 0.0244(15) 0.0219(16) 0.0267(16) -0.0028(12) 0.0060(12) -0.0029(12)
C44 0.0253(15) 0.0271(17) 0.0244(16) 0.0036(13) 0.0024(12) 0.0063(13)
C36 0.0333(17) 0.0229(17) 0.0375(19) 0.0013(14) 0.0091(14) -0.0029(13)
C22 0.0260(17) 0.056(2) 0.0288(18) -0.0176(17) 0.0025(14) 0.0070(16)
C13 0.0337(18) 0.044(2) 0.037(2) -0.0057(17) 0.0102(15) 0.0033(16)
C14 0.0380(19) 0.035(2) 0.037(2) -0.0060(16) 0.0063(16) 0.0087(15)
C10 0.0159(14) 0.0268(16) 0.0239(15) -0.0010(12) 0.0003(12) 0.0003(11)
C11 0.0228(15) 0.0247(17) 0.0357(18) 0.0006(14) 0.0032(13) -0.0014(12)
C46 0.0255(16) 0.0232(17) 0.0390(19) -0.0057(14) 0.0075(14) 0.0031(12)
C24 0.0150(14) 0.0378(19) 0.0237(16) -0.0033(13) -0.0007(12) 0.0054(12)
C49 0.0231(15) 0.0267(17) 0.0318(17) -0.0130(14) 0.0049(13) -0.0022(12)
C23 0.0233(16) 0.051(2) 0.0258(17) -0.0004(15) 0.0023(13) 0.0046(15)
C43 0.0273(17) 0.0266(18) 0.045(2) -0.0031(15) 0.0010(15) -0.0011(13)
C19 0.0207(15) 0.0339(19) 0.0339(18) -0.0116(15) -0.0036(13) 0.0036(13)
C4 0.0189(15) 0.0270(17) 0.0358(18) -0.0058(14) -0.0021(13) 0.0056(12)
C53 0.0248(15) 0.0253(16) 0.0208(15) 0.0029(12) 0.0055(12) -0.0003(12)
C35 0.040(2) 0.0196(17) 0.053(2) -0.0038(15) 0.0156(17) -0.0081(14)
C39 0.0289(16) 0.0273(17) 0.0313(17) -0.0038(14) 0.0105(13) -0.0053(13)
C17 0.0331(18) 0.0284(18) 0.041(2) -0.0019(15) 0.0044(15) -0.0082(14)
C12 0.0310(17) 0.037(2) 0.0315(18) 0.0043(15) 0.0066(14) -0.0035(15)
C34 0.0301(17) 0.0300(19) 0.048(2) -0.0141(16) 0.0063(15) -0.0156(14)
C01K 0.0251(15) 0.0338(18) 0.0229(16) 0.0082(13) 0.0055(12) 0.0027(13)
C28 0.0285(18) 0.065(3) 0.0296(19) 0.0044(18) 0.0041(14) -0.0004(17)
C21 0.0307(18) 0.041(2) 0.0345(19) -0.0156(16) 0.0022(15) 0.0051(15)
C27 0.0339(19) 0.055(3) 0.039(2) 0.0255(19) 0.0013(16) -0.0044(17)
C7 0.036(2) 0.038(2) 0.059(3) -0.0246(19) -0.0141(18) 0.0058(16)
C5 0.0283(18) 0.057(3) 0.045(2) -0.0157(19) 0.0050(16) -0.0016(17)
C42 0.0249(17) 0.033(2) 0.068(3) -0.0159(19) 0.0030(17) 0.0045(14)
C29 0.0161(14) 0.042(2) 0.0273(16) -0.0034(14) 0.0072(12) -0.0056(13)
C18 0.0301(17) 0.0220(17) 0.047(2) -0.0070(15) -0.0011(15) -0.0016(13)
C41 0.0247(17) 0.044(2) 0.063(3) -0.032(2) 0.0160(17) -0.0081(15)
C9 0.0278(16) 0.0230(17) 0.040(2) -0.0003(14) -0.0043(14) 0.0018(13)
C26 0.0332(18) 0.034(2) 0.040(2) 0.0113(16) -0.0006(15) -0.0008(15)
C8 0.0308(18) 0.0273(19) 0.055(2) -0.0021(16) -0.0065(16) -0.0003(14)
C40 0.0374(19) 0.042(2) 0.037(2) -0.0147(16) 0.0149(16) -0.0118(16)
C2 0.0357(19) 0.0187(17) 0.054(2) -0.0046(15) -0.0095(17) 0.0013(14)
C6 0.034(2) 0.067(3) 0.048(2) -0.023(2) 0.0024(17) 0.0026(19)
O8 0.0380(13) 0.0371(14) 0.0225(11) -0.0028(10) 0.0100(10) -0.0053(10)

loop_
_atom_type_symbol
_atom_type_description
_atom_type_scat_dispersion_real
_atom_type_scat_dispersion_imag
_atom_type_scat_source
C C 0.0181 0.0091 'International Tables Vol C Tables 4.2.6.8 and 6.1.1.4'
H H 0.0000 0.0000 'International Tables Vol C Tables 4.2.6.8 and 6.1.1.4'
N N 0.0311 0.0180 'International Tables Vol C Tables 4.2.6.8 and 6.1.1.4'
O O 0.0492 0.0322 'International Tables Vol C Tables 4.2.6.8 and 6.1.1.4'
P P 0.2955 0.4335 'International Tables Vol C Tables 4.2.6.8 and 6.1.1.4'
Pt Pt -4.5932 6.9264 'International Tables Vol C Tables 4.2.6.8 and 6.1.1.4'
Re Re -5.2083 5.8923 'International Tables Vol C Tables 4.2.6.8 and 6.1.1.4'

loop_
_exptl_crystal_face_index_h
_exptl_crystal_face_index_k
_exptl_crystal_face_index_l
_exptl_crystal_face_perp_dist
0 -12 -2 0.0418
-7 -4 9 0.0325
7 1 -9 0.0623
5 -7 6 0.0254
11 4 1 0.0320
-9 3 -5 0.0336
-7 -10 3 0.0302
7 9 -3 0.0477
-6 -7 -6 0.0345
-1 2 -10 0.0425
4 -5 -9 0.0576
8 6 5 0.0352
5 1 8 0.0281
0 12 2 0.0313
-7 2 9 0.0323
10 -6 1 0.0331
-11 3 -1 0.0345
-7 9 -2 0.0309
-11 -3 -2 0.0330

loop_
_geom_angle_atom_site_label_1
_geom_angle_atom_site_label_2
_geom_angle_atom_site_label_3
_geom_angle
O5 Pt2 P2 89.98(6)
N2 Pt2 P2 94.52(7)
N2 Pt2 O5 91.05(9)
C54 Pt2 P2 91.05(8)
C54 Pt2 O5 172.90(11)
C54 Pt2 N2 81.86(11)
C54 Pt2 C30 94.12(13)
C54 Pt2 C29 88.96(12)
C30 Pt2 P2 90.52(9)
C30 Pt2 O5 92.90(11)
C30 Pt2 N2 173.60(11)
C30 Pt2 C29 86.21(13)
C29 Pt2 P2 176.72(10)
C29 Pt2 O5 90.41(11)
C29 Pt2 N2 88.72(12)
N1 Pt1 P1 87.37(7)
N1 Pt1 O1 92.73(10)
O1 Pt1 P1 85.59(6)
C25 Pt1 P1 95.08(9)
C25 Pt1 N1 81.66(12)
C25 Pt1 O1 174.30(12)
C25 Pt1 C1 89.71(13)
C25 Pt1 C2 93.76(16)
C1 Pt1 P1 175.19(10)
C1 Pt1 N1 93.08(12)
C1 Pt1 O1 89.60(12)
C2 Pt1 P1 92.37(10)
C2 Pt1 N1 175.37(14)
C2 Pt1 O1 91.86(14)
C2 Pt1 C1 87.56(14)
O6 Re2 O5 110.66(12)
O6 Re2 O8 108.89(13)
O7 Re2 O5 109.61(11)
O7 Re2 O6 109.36(15)
O7 Re2 O8 108.95(13)
O8 Re2 O5 109.34(11)
O3 Re1 O1 110.17(11)
O3 Re1 O4 108.04(13)
O4 Re1 O1 109.90(14)
O2 Re1 O1 109.03(12)
O2 Re1 O3 109.57(14)
O2 Re1 O4 110.12(15)
C31 P2 Pt2 112.20(11)
C31 P2 C38 104.37(16)
C38 P2 Pt2 113.83(10)
C32 P2 Pt2 114.64(10)
C32 P2 C31 105.53(15)
C32 P2 C38 105.35(14)
C3 P1 Pt1 111.39(11)
C3 P1 C4 103.32(16)
C10 P1 Pt1 115.49(10)
C10 P1 C3 105.24(15)
C10 P1 C4 107.96(15)
C4 P1 Pt1 112.50(10)
Re2 O5 Pt2 143.74(12)
C20 N1 Pt1 110.5(2)
C16 N1 Pt1 128.7(2)
C16 N1 C20 120.5(3)
C48 N2 Pt2 110.72(19)
C44 N2 Pt2 129.8(2)
C44 N2 C48 119.4(3)
Re1 O1 Pt1 147.78(13)
C55 C54 Pt2 112.1(2)
C53 C54 Pt2 129.0(2)
C53 C54 C55 118.9(3)
C54 C55 C48 118.9(3)
C51 C55 C54 121.7(3)
C51 C55 C48 119.4(3)
C55 C51 C50 118.3(3)
C52 C51 C55 117.8(3)
C52 C51 C50 123.9(3)
C44 C45 H45 120.0
C46 C45 H45 120.0
C46 C45 C44 120.0(3)
N2 C48 C55 116.3(3)
N2 C48 C47 121.9(3)
C47 C48 C55 121.7(3)
Pt2 C30 H30A 109.5
Pt2 C30 H30B 109.5
Pt2 C30 H30C 109.5
H30A C30 H30B 109.5
H30A C30 H30C 109.5
H30B C30 H30C 109.5
C32 C33 H33 120.1
C34 C33 H33 120.1
C34 C33 C32 119.8(3)
P2 C31 H31A 109.5
P2 C31 H31B 109.5
P2 C31 H31C 109.5
H31A C31 H31B 109.5
H31A C31 H31C 109.5
H31B C31 H31C 109.5
C51 C50 H50 119.1
C49 C50 C51 121.9(3)
C49 C50 H50 119.1
C14 C15 H15 119.7
C14 C15 C10 120.6(3)
C10 C15 H15 119.7
C43 C38 P2 121.2(3)
C43 C38 C39 119.0(3)
C39 C38 P2 119.8(2)
N1 C20 C24 116.2(3)
N1 C20 C19 121.1(3)
C19 C20 C24 122.7(3)
N1 C16 H16 119.5
N1 C16 C17 121.1(3)
C17 C16 H16 119.5
C24 C25 Pt1 111.0(2)
C26 C25 Pt1 130.3(3)
C26 C25 C24 118.7(3)
C33 C32 P2 122.5(3)
C37 C32 P2 118.4(2)
C37 C32 C33 119.0(3)
Pt1 C1 H1A 109.5
Pt1 C1 H1B 109.5
Pt1 C1 H1C 109.5
H1A C1 H1B 109.5
H1A C1 H1C 109.5
H1B C1 H1C 109.5
C51 C52 H52 119.8
C01K C52 C51 120.5(3)
C01K C52 H52 119.8
P1 C3 H3A 109.5
P1 C3 H3B 109.5
P1 C3 H3C 109.5
H3A C3 H3B 109.5
H3A C3 H3C 109.5
H3B C3 H3C 109.5
C48 C47 C49 117.4(3)
C46 C47 C48 117.4(3)
C46 C47 C49 125.2(3)
C32 C37 H37 119.7
C36 C37 C32 120.5(3)
C36 C37 H37 119.7
N2 C44 C45 121.5(3)
N2 C44 H44 119.2
C45 C44 H44 119.2
C37 C36 H36 119.9
C35 C36 C37 120.1(3)
C35 C36 H36 119.9
C23 C22 H22 118.9
C21 C22 H22 118.9
C21 C22 C23 122.2(3)
C14 C13 H13 120.1
C14 C13 C12 119.8(3)
C12 C13 H13 120.1
C15 C14 H14 119.9
C13 C14 C15 120.2(3)
C13 C14 H14 119.9
C15 C10 P1 121.6(3)
C15 C10 C11 118.4(3)
C11 C10 P1 119.8(2)
C10 C11 H11 119.6
C12 C11 C10 120.7(3)
C12 C11 H11 119.6
C45 C46 C47 119.7(3)
C45 C46 H46 120.2
C47 C46 H46 120.2
C20 C24 C25 119.5(3)
C23 C24 C20 118.3(3)
C23 C24 C25 122.2(3)
C50 C49 C47 121.3(3)
C50 C49 H49 119.3
C47 C49 H49 119.3
C24 C23 C22 118.2(3)
C28 C23 C22 124.4(3)
C28 C23 C24 117.4(4)
C38 C43 H43 119.9
C42 C43 C38 120.2(4)
C42 C43 H43 119.9
C20 C19 C21 117.4(3)
C18 C19 C20 117.7(3)
C18 C19 C21 124.9(3)
C5 C4 P1 118.0(3)
C9 C4 P1 122.6(3)
C9 C4 C5 119.2(3)
C54 C53 H53 120.2
C54 C53 C01K 119.6(3)
C01K C53 H53 120.2
C36 C35 H35 119.9
C36 C35 C34 120.1(3)
C34 C35 H35 119.9
C38 C39 H39 120.0
C40 C39 C38 120.0(3)
C40 C39 H39 120.0
C16 C17 H17 120.3
C18 C17 C16 119.4(3)
C18 C17 H17 120.3
C13 C12 H12 119.8
C11 C12 C13 120.3(3)
C11 C12 H12 119.8
C33 C34 H34 119.8
C35 C34 C33 120.5(3)
C35 C34 H34 119.8
C52 C01K C53 121.5(3)
C52 C01K H01K 119.3
C53 C01K H01K 119.3
C23 C28 H28 119.6
C27 C28 C23 120.8(4)
C27 C28 H28 119.6
C22 C21 C19 121.1(3)
C22 C21 H21 119.5
C19 C21 H21 119.5
C28 C27 H27 119.1
C28 C27 C26 121.8(4)
C26 C27 H27 119.1
C8 C7 H7 120.2
C6 C7 H7 120.2
C6 C7 C8 119.6(4)
C4 C5 H5 120.0
C6 C5 C4 120.0(4)
C6 C5 H5 120.0
C43 C42 H42 119.7
C41 C42 C43 120.6(4)
C41 C42 H42 119.7
Pt2 C29 H29A 109.5
Pt2 C29 H29B 109.5
Pt2 C29 H29C 109.5
H29A C29 H29B 109.5
H29A C29 H29C 109.5
H29B C29 H29C 109.5
C19 C18 H18 119.9
C17 C18 C19 120.3(3)
C17 C18 H18 119.9
C42 C41 H41 120.3
C42 C41 C40 119.4(3)
C40 C41 H41 120.3
C4 C9 H9 120.0
C4 C9 C8 120.1(4)
C8 C9 H9 120.0
C25 C26 C27 119.0(4)
C25 C26 H26 120.5
C27 C26 H26 120.5
C7 C8 C9 120.4(4)
C7 C8 H8 119.8
C9 C8 H8 119.8
C39 C40 H40 119.6
C41 C40 C39 120.8(4)
C41 C40 H40 119.6
Pt1 C2 H2A 109.5
Pt1 C2 H2B 109.5
Pt1 C2 H2C 109.5
H2A C2 H2B 109.5
H2A C2 H2C 109.5
H2B C2 H2C 109.5
C7 C6 C5 120.7(4)
C7 C6 H6 119.6
C5 C6 H6 119.6

loop_
_geom_bond_atom_site_label_1
_geom_bond_atom_site_label_2
_geom_bond_distance
Pt2 P2 2.3985(7)
Pt2 O5 2.181(2)
Pt2 N2 2.144(2)
Pt2 C54 1.994(3)
Pt2 C30 2.063(3)
Pt2 C29 2.093(3)
Pt1 P1 2.4020(7)
Pt1 N1 2.142(2)
Pt1 O1 2.167(2)
Pt1 C25 2.000(3)
Pt1 C1 2.081(3)
Pt1 C2 2.058(3)
Re2 O5 1.757(2)
Re2 O6 1.714(3)
Re2 O7 1.712(3)
Re2 O8 1.716(2)
Re1 O1 1.746(2)
Re1 O3 1.720(2)
Re1 O4 1.721(3)
Re1 O2 1.717(3)
P2 C31 1.818(3)
P2 C38 1.825(3)
P2 C32 1.815(3)
P1 C3 1.819(3)
P1 C10 1.816(3)
P1 C4 1.822(3)
N1 C20 1.354(4)
N1 C16 1.333(4)
N2 C48 1.359(4)
N2 C44 1.332(4)
C54 C55 1.413(4)
C54 C53 1.377(4)
C55 C51 1.409(4)
C55 C48 1.428(4)
C51 C50 1.440(5)
C51 C52 1.404(5)
C45 H45 0.9300
C45 C44 1.390(5)
C45 C46 1.370(5)
C48 C47 1.408(4)
C30 H30A 0.9600
C30 H30B 0.9600
C30 H30C 0.9600
C33 H33 0.9300
C33 C32 1.400(4)
C33 C34 1.393(5)
C31 H31A 0.9600
C31 H31B 0.9600
C31 H31C 0.9600
C50 H50 0.9300
C50 C49 1.350(5)
C15 H15 0.9300
C15 C14 1.387(5)
C15 C10 1.393(5)
C38 C43 1.392(5)
C38 C39 1.395(5)
C20 C24 1.415(5)
C20 C19 1.409(5)
C16 H16 0.9300
C16 C17 1.402(5)
C25 C24 1.417(5)
C25 C26 1.370(5)
C32 C37 1.396(5)
C1 H1A 0.9600
C1 H1B 0.9600
C1 H1C 0.9600
C52 H52 0.9300
C52 C01K 1.370(5)
C3 H3A 0.9600
C3 H3B 0.9600
C3 H3C 0.9600
C47 C46 1.400(5)
C47 C49 1.439(5)
C37 H37 0.9300
C37 C36 1.387(5)
C44 H44 0.9300
C36 H36 0.9300
C36 C35 1.378(5)
C22 H22 0.9300
C22 C23 1.440(5)
C22 C21 1.347(6)
C13 H13 0.9300
C13 C14 1.380(6)
C13 C12 1.384(5)
C14 H14 0.9300
C10 C11 1.398(5)
C11 H11 0.9300
C11 C12 1.378(5)
C46 H46 0.9300
C24 C23 1.415(5)
C49 H49 0.9300
C23 C28 1.392(6)
C43 H43 0.9300
C43 C42 1.391(5)
C19 C21 1.421(5)
C19 C18 1.401(5)
C4 C5 1.391(5)
C4 C9 1.387(5)
C53 H53 0.9300
C53 C01K 1.410(4)
C35 H35 0.9300
C35 C34 1.380(6)
C39 H39 0.9300
C39 C40 1.387(5)
C17 H17 0.9300
C17 C18 1.363(5)
C12 H12 0.9300
C34 H34 0.9300
C01K H01K 0.9300
C28 H28 0.9300
C28 C27 1.362(6)
C21 H21 0.9300
C27 H27 0.9300
C27 C26 1.428(6)
C7 H7 0.9300
C7 C8 1.378(6)
C7 C6 1.376(6)
C5 H5 0.9300
C5 C6 1.383(6)
C42 H42 0.9300
C42 C41 1.375(6)
C29 H29A 0.9600
C29 H29B 0.9600
C29 H29C 0.9600
C18 H18 0.9300
C41 H41 0.9300
C41 C40 1.382(6)
C9 H9 0.9300
C9 C8 1.390(5)
C26 H26 0.9300
C8 H8 0.9300
C40 H40 0.9300
C2 H2A 0.9600
C2 H2B 0.9600
C2 H2C 0.9600
C6 H6 0.9300

loop_
_exptl_oxdiff_crystal_face_indexfrac_h
_exptl_oxdiff_crystal_face_indexfrac_k
_exptl_oxdiff_crystal_face_indexfrac_l
_exptl_oxdiff_crystal_face_x
_exptl_oxdiff_crystal_face_y
_exptl_oxdiff_crystal_face_z
0.0005 -11.9998 -2.0002 -0.6441 0.2171 0.7536
-7.0001 -4.0006 8.9997 0.6190 -0.2433 0.8184
7.0002 1.0006 -8.9998 -0.7547 0.2587 -0.6105
4.9999 -7.0001 5.9999 -0.2565 -0.7419 0.5829
10.9997 4.0001 1.0003 -0.3069 -0.7832 -0.5374
-8.9998 3.0000 -5.0001 0.3223 0.9337 -0.1580
-6.9997 -10.0002 2.9996 0.0430 0.2539 1.0003
6.9997 9.0002 -2.9997 -0.0882 -0.2488 -0.9310
-5.9995 -6.9997 -6.0002 -0.3275 0.8760 0.4144
-0.9997 2.0005 -9.9999 -0.3686 0.8295 -0.5012
4.0004 -4.9994 -8.9999 -0.8790 0.4763 -0.1131
7.9995 5.9998 5.0002 0.1336 -0.9177 -0.4385
4.9996 0.9997 8.0001 0.2068 -0.9384 0.1065
-0.0005 11.9998 2.0002 0.6441 -0.2171 -0.7536
-7.0003 1.9994 8.9998 0.8903 -0.2741 0.4026
10.0000 -5.9998 1.0001 -0.7101 -0.6696 0.1828
-10.9999 2.9998 -1.0002 0.6234 0.7473 0.0523
-7.0001 8.9998 -2.0000 0.6480 0.5452 -0.5112
-10.9997 -3.0001 -2.0003 0.3013 0.8558 0.4291
